data_4068672
loop_
_publ_author_name
'Lebedev, Artem Y.'
'Izmer, Vyatcheslav V.'
'Asachenko, Andrey F.'
'Tzarev, Alexey A.'
'Uborsky, Dmitry V.'
'Homutova, Yuliya A.'
'Shperber, Elizar R.'
'Canich, Jo Ann M.'
'Voskoboynikov, Alexander Z.'

_publ_section_title
;
 Group 4 Metallocenes Bearing \h5-2-(N-Azolyl)indenyl Ligands: Synthesis,
 Structure Characterization, and Olefin Polymerization Catalysis
;
_journal_issue 6
_journal_name_full Organometallics
_journal_page_first 1800
_journal_paper_doi 10.1021/om8010257
_journal_volume 28
_journal_year 2009
_chemical_formula_moiety 'C38 H32 Cl2 N2 Zr'
_chemical_formula_sum 'C38 H32 Cl2 N2 Zr'
_chemical_formula_weight 678.78
_chemical_name_systematic
; 
 ? 
;
_space_group_IT_number 15
_symmetry_cell_setting monoclinic
_symmetry_space_group_name_Hall '-C 2yc'
_symmetry_space_group_name_H-M 'C 1 2/c 1'
_atom_sites_solution_hydrogens geom
_atom_sites_solution_primary direct
_atom_sites_solution_secondary difmap
_audit_creation_method SHELXL-97
_cell_angle_alpha 90.00
_cell_angle_beta 106.91(3)
_cell_angle_gamma 90.00
_cell_formula_units_Z 4
_cell_length_a 16.300(3)
_cell_length_b 16.149(3)
_cell_length_c 11.730(2)
_cell_measurement_reflns_used 431
_cell_measurement_temperature 120(2)
_cell_measurement_theta_max 53.86
_cell_measurement_theta_min 2.23
_cell_volume 2954.2(10)
_computing_cell_refinement 'SAINTPlus (Bruker, 1998a)'
_computing_data_collection 'SMART (Bruker, 1998b)'
_computing_data_reduction 'SAINTPlus (Bruker, 1998a)'
_computing_molecular_graphics 'SHELXTL ver. 5.1 (Sheldrick, 1998b)'
_computing_publication_material 'SHELXTL ver. 5.1 (Sheldrick, 1998b)'
_computing_structure_refinement 'SHELXTL ver. 5.1 (Sheldrick, 1998b)'
_computing_structure_solution 'SHELXTL ver. 5.1 (Sheldrick, 1998b)'
_diffrn_ambient_temperature 120(2)
_diffrn_measured_fraction_theta_full 0.980
_diffrn_measured_fraction_theta_max 0.980
_diffrn_measurement_device_type 'Bruker SMART 1000 CCD area detector'
_diffrn_measurement_method 'phi and omega scans'
_diffrn_radiation_monochromator graphite
_diffrn_radiation_source 'normal-focus sealed tube'
_diffrn_radiation_type MoK\a
_diffrn_radiation_wavelength 0.71073
_diffrn_reflns_av_R_equivalents 0.0431
_diffrn_reflns_av_sigmaI/netI 0.0505
_diffrn_reflns_limit_h_max 20
_diffrn_reflns_limit_h_min -20
_diffrn_reflns_limit_k_max 20
_diffrn_reflns_limit_k_min -18
_diffrn_reflns_limit_l_max 14
_diffrn_reflns_limit_l_min -14
_diffrn_reflns_number 13888
_diffrn_reflns_theta_full 27.00
_diffrn_reflns_theta_max 27.00
_diffrn_reflns_theta_min 1.82
_exptl_absorpt_coefficient_mu 0.585
_exptl_absorpt_correction_T_max 0.916
_exptl_absorpt_correction_T_min 0.789
_exptl_absorpt_correction_type multi-scan
_exptl_absorpt_process_details 'SADABS (Sheldric, 1998a)'
_exptl_crystal_colour colorless
_exptl_crystal_density_diffrn 1.526
_exptl_crystal_density_method 'not measured'
_exptl_crystal_description prism
_exptl_crystal_F_000 1392
_exptl_crystal_size_max 0.3
_exptl_crystal_size_mid 0.2
_exptl_crystal_size_min 0.15
_refine_diff_density_max 0.937
_refine_diff_density_min -0.522
_refine_diff_density_rms 0.092
_refine_ls_extinction_method none
_refine_ls_goodness_of_fit_ref 1.033
_refine_ls_hydrogen_treatment constr
_refine_ls_matrix_type full
_refine_ls_number_parameters 197
_refine_ls_number_reflns 3167
_refine_ls_number_restraints 0
_refine_ls_restrained_S_all 1.033
_refine_ls_R_factor_all 0.0637
_refine_ls_R_factor_gt 0.0491
_refine_ls_shift/su_max 0.000
_refine_ls_shift/su_mean 0.000
_refine_ls_structure_factor_coef Fsqd
_refine_ls_weighting_details 'calc w=1/[\s^2^(Fo^2^)+(0.0260P)^2^+12.9500P] where P=(Fo^2^+2Fc^2^)/3'
_refine_ls_weighting_scheme calc
_refine_ls_wR_factor_gt 0.0992
_refine_ls_wR_factor_ref 0.1039
_reflns_number_gt 2395
_reflns_number_total 3167
_reflns_threshold_expression I>2\s(I)
_cod_data_source_file om8010257_si_002.cif
_cod_data_source_block comp23
_cod_depositor_comments
;
The following automatic conversions were performed:

'_symmetry_cell_setting' value 'Monoclinic' changed to 'monoclinic'
according to /home/saulius/struct/CIF-dictionaries/cif_core.dic
dictionary named 'cif_core.dic' version 2.4.2 from 2011-04-26.

Automatic conversion script
Id: cif_fix_values 1715 2011-07-08 13:25:40Z adriana 
;
_cod_original_cell_volume 2954.1(10)
_cod_original_sg_symbol_H-M 'C 2/c'
_cod_database_code 4068672

loop_
_symmetry_equiv_pos_as_xyz
'x, y, z'
'-x, y, -z+1/2'
'x+1/2, y+1/2, z'
'-x+1/2, y+1/2, -z+1/2'
'-x, -y, -z'
'x, -y, z-1/2'
'-x+1/2, -y+1/2, -z'
'x+1/2, -y+1/2, z-1/2'

loop_
_atom_site_label
_atom_site_type_symbol
_atom_site_fract_x
_atom_site_fract_y
_atom_site_fract_z
_atom_site_U_iso_or_equiv
_atom_site_adp_type
_atom_site_occupancy
_atom_site_symmetry_multiplicity
_atom_site_calc_flag
_atom_site_refinement_flags
Zr1 Zr 1.0000 0.77649(3) 0.2500 0.02511(14) Uani 1 2 d S
Cl1 Cl 0.90651(5) 0.87662(5) 0.30063(8) 0.0337(2) Uani 1 1 d .
N1 N 0.86895(17) 0.59509(17) 0.1888(2) 0.0267(6) Uani 1 1 d .
C1 C 0.9759(2) 0.6638(2) 0.1009(3) 0.0266(7) Uani 1 1 d .
H1A H 1.0149 0.6154 0.1047 0.032 Uiso 1 1 calc R
C2 C 0.89829(19) 0.6620(2) 0.1340(3) 0.0248(7) Uani 1 1 d .
C3 C 0.8559(2) 0.7374(2) 0.1029(3) 0.0274(7) Uani 1 1 d .
H3A H 0.7983 0.7515 0.1116 0.033 Uiso 1 1 calc R
C4 C 0.8834(2) 0.8605(2) -0.0259(3) 0.0328(8) Uani 1 1 d .
H4A H 0.8362 0.8935 -0.0214 0.039 Uiso 1 1 calc R
C5 C 0.9358(2) 0.8861(2) -0.0906(3) 0.0388(9) Uani 1 1 d .
H5A H 0.9246 0.9373 -0.1320 0.047 Uiso 1 1 calc R
C6 C 1.0064(2) 0.8377(3) -0.0969(3) 0.0382(9) Uani 1 1 d .
H6A H 1.0411 0.8570 -0.1440 0.046 Uiso 1 1 calc R
C7 C 1.0266(2) 0.7652(2) -0.0386(3) 0.0314(8) Uani 1 1 d .
H7A H 1.0754 0.7346 -0.0428 0.038 Uiso 1 1 calc R
C8 C 0.97313(19) 0.7354(2) 0.0297(3) 0.0260(7) Uani 1 1 d .
C9 C 0.90048(19) 0.7836(2) 0.0347(3) 0.0252(7) Uani 1 1 d .
C10 C 0.8802(2) 0.5102(2) 0.1694(3) 0.0285(7) Uani 1 1 d .
C11 C 0.8378(2) 0.4635(2) 0.2313(3) 0.0297(7) Uani 1 1 d .
C12 C 0.7967(2) 0.5207(2) 0.2916(3) 0.0291(7) Uani 1 1 d .
C13 C 0.7458(2) 0.5084(2) 0.3675(3) 0.0332(8) Uani 1 1 d .
H13A H 0.7313 0.4539 0.3854 0.040 Uiso 1 1 calc R
C14 C 0.7172(2) 0.5751(2) 0.4156(3) 0.0366(9) Uani 1 1 d .
H14A H 0.6820 0.5672 0.4666 0.044 Uiso 1 1 calc R
C15 C 0.7392(2) 0.6554(2) 0.3905(3) 0.0353(8) Uani 1 1 d .
H15A H 0.7196 0.7010 0.4264 0.042 Uiso 1 1 calc R
C16 C 0.7890(2) 0.6702(2) 0.3145(3) 0.0320(8) Uani 1 1 d .
H16A H 0.8033 0.7248 0.2970 0.038 Uiso 1 1 calc R
C17 C 0.8167(2) 0.6013(2) 0.2654(3) 0.0274(7) Uani 1 1 d .
C18 C 0.9290(2) 0.4791(2) 0.0887(3) 0.0324(8) Uani 1 1 d .
H18A H 0.9108 0.4225 0.0637 0.049 Uiso 1 1 calc R
H18B H 0.9905 0.4796 0.1308 0.049 Uiso 1 1 calc R
H18C H 0.9178 0.5149 0.0183 0.049 Uiso 1 1 calc R
C19 C 0.8340(2) 0.3719(2) 0.2373(4) 0.0395(9) Uani 1 1 d .
H20A H 0.8794 0.3478 0.2085 0.059 Uiso 1 1 calc R
H20B H 0.7780 0.3526 0.1873 0.059 Uiso 1 1 calc R
H20C H 0.8419 0.3548 0.3199 0.059 Uiso 1 1 calc R

loop_
_atom_site_aniso_label
_atom_site_aniso_U_11
_atom_site_aniso_U_22
_atom_site_aniso_U_33
_atom_site_aniso_U_23
_atom_site_aniso_U_13
_atom_site_aniso_U_12
Zr1 0.0220(2) 0.0280(3) 0.0249(2) 0.000 0.00619(17) 0.000
Cl1 0.0328(4) 0.0335(5) 0.0320(5) -0.0039(4) 0.0052(4) 0.0096(4)
N1 0.0233(13) 0.0276(15) 0.0305(15) -0.0023(12) 0.0099(11) -0.0029(11)
C1 0.0242(16) 0.0274(18) 0.0281(17) -0.0065(14) 0.0075(13) -0.0019(13)
C2 0.0216(15) 0.0282(18) 0.0232(16) -0.0041(14) 0.0045(12) -0.0032(13)
C3 0.0186(14) 0.037(2) 0.0260(17) -0.0028(15) 0.0047(12) -0.0010(13)
C4 0.0344(18) 0.038(2) 0.0233(17) 0.0022(15) 0.0034(14) 0.0000(15)
C5 0.046(2) 0.041(2) 0.0255(19) 0.0073(16) 0.0047(16) -0.0022(18)
C6 0.037(2) 0.054(3) 0.0238(18) 0.0017(18) 0.0098(15) -0.0103(18)
C7 0.0268(17) 0.045(2) 0.0233(17) -0.0030(16) 0.0093(14) -0.0048(15)
C8 0.0225(15) 0.036(2) 0.0183(15) -0.0034(14) 0.0038(12) -0.0024(14)
C9 0.0233(15) 0.0322(18) 0.0179(15) -0.0027(14) 0.0024(12) -0.0028(14)
C10 0.0230(16) 0.0285(18) 0.0317(18) -0.0036(15) 0.0046(14) -0.0035(14)
C11 0.0234(16) 0.0320(19) 0.0305(18) -0.0013(15) 0.0027(14) -0.0032(14)
C12 0.0232(16) 0.0324(19) 0.0298(18) -0.0006(15) 0.0046(14) -0.0052(14)
C13 0.0254(17) 0.039(2) 0.0346(19) 0.0011(17) 0.0080(15) -0.0064(15)
C14 0.0276(18) 0.049(2) 0.037(2) -0.0005(18) 0.0148(15) -0.0057(16)
C15 0.0310(18) 0.043(2) 0.036(2) -0.0066(17) 0.0147(15) 0.0009(16)
C16 0.0264(17) 0.037(2) 0.0345(19) -0.0035(16) 0.0110(15) -0.0034(15)
C17 0.0236(16) 0.0319(19) 0.0270(17) -0.0052(15) 0.0079(13) -0.0059(14)
C18 0.0270(17) 0.0303(19) 0.040(2) -0.0074(16) 0.0099(15) -0.0004(14)
C19 0.039(2) 0.037(2) 0.045(2) -0.0016(18) 0.0148(18) -0.0035(17)

loop_
_atom_type_symbol
_atom_type_description
_atom_type_scat_dispersion_real
_atom_type_scat_dispersion_imag
_atom_type_scat_source
C C 0.0033 0.0016 'International Tables Vol C Tables 4.2.6.8 and 6.1.1.4'
H H 0.0000 0.0000 'International Tables Vol C Tables 4.2.6.8 and 6.1.1.4'
N N 0.0061 0.0033 'International Tables Vol C Tables 4.2.6.8 and 6.1.1.4'
Cl Cl 0.1484 0.1585 'International Tables Vol C Tables 4.2.6.8 and 6.1.1.4'
Zr Zr -2.9673 0.5597 'International Tables Vol C Tables 4.2.6.8 and 6.1.1.4'

loop_
_geom_angle_atom_site_label_1
_geom_angle_atom_site_label_2
_geom_angle_atom_site_label_3
_geom_angle
_geom_angle_site_symmetry_1
_geom_angle_site_symmetry_3
Cl1 Zr1 Cl1 95.80(5) 2_755 .
Cl1 Zr1 C1 107.50(8) 2_755 .
Cl1 Zr1 C1 133.26(8) . .
Cl1 Zr1 C1 133.26(8) 2_755 2_755
Cl1 Zr1 C1 107.50(8) . 2_755
C1 Zr1 C1 85.33(16) . 2_755
Cl1 Zr1 C3 121.44(8) 2_755 .
Cl1 Zr1 C3 79.02(8) . .
C1 Zr1 C3 54.24(10) . .
C1 Zr1 C3 102.78(11) 2_755 .
Cl1 Zr1 C3 79.02(8) 2_755 2_755
Cl1 Zr1 C3 121.44(8) . 2_755
C1 Zr1 C3 102.78(11) . 2_755
C1 Zr1 C3 54.24(10) 2_755 2_755
C3 Zr1 C3 151.41(15) . 2_755
Cl1 Zr1 C9 87.06(8) 2_755 2_755
Cl1 Zr1 C9 89.51(8) . 2_755
C1 Zr1 C9 130.59(11) . 2_755
C1 Zr1 C9 54.20(11) 2_755 2_755
C3 Zr1 C9 149.94(10) . 2_755
C3 Zr1 C9 32.49(10) 2_755 2_755
Cl1 Zr1 C9 89.51(8) 2_755 .
Cl1 Zr1 C9 87.06(8) . .
C1 Zr1 C9 54.20(11) . .
C1 Zr1 C9 130.59(11) 2_755 .
C3 Zr1 C9 32.49(10) . .
C3 Zr1 C9 149.94(10) 2_755 .
C9 Zr1 C9 174.88(15) 2_755 .
Cl1 Zr1 C8 82.02(8) 2_755 .
Cl1 Zr1 C8 118.95(8) . .
C1 Zr1 C8 32.53(11) . .
C1 Zr1 C8 117.67(11) 2_755 .
C3 Zr1 C8 53.50(10) . .
C3 Zr1 C8 117.89(10) 2_755 .
C9 Zr1 C8 150.29(10) 2_755 .
C9 Zr1 C8 32.27(10) . .
Cl1 Zr1 C8 118.95(8) 2_755 2_755
Cl1 Zr1 C8 82.02(8) . 2_755
C1 Zr1 C8 117.67(11) . 2_755
C1 Zr1 C8 32.53(11) 2_755 2_755
C3 Zr1 C8 117.89(10) . 2_755
C3 Zr1 C8 53.50(10) 2_755 2_755
C9 Zr1 C8 32.27(10) 2_755 2_755
C9 Zr1 C8 150.29(10) . 2_755
C8 Zr1 C8 150.16(16) . 2_755
Cl1 Zr1 C2 134.69(7) 2_755 .
Cl1 Zr1 C2 104.73(7) . .
C1 Zr1 C2 32.65(10) . .
C1 Zr1 C2 77.98(11) 2_755 .
C3 Zr1 C2 31.46(10) . .
C3 Zr1 C2 120.02(11) 2_755 .
C9 Zr1 C2 132.14(11) 2_755 .
C9 Zr1 C2 52.62(10) . .
C8 Zr1 C2 52.68(10) . .
C8 Zr1 C2 103.80(11) 2_755 .
Cl1 Zr1 C2 104.73(7) 2_755 2_755
Cl1 Zr1 C2 134.69(7) . 2_755
C1 Zr1 C2 77.98(11) . 2_755
C1 Zr1 C2 32.65(10) 2_755 2_755
C3 Zr1 C2 120.02(11) . 2_755
C3 Zr1 C2 31.46(10) 2_755 2_755
C9 Zr1 C2 52.62(10) 2_755 2_755
C9 Zr1 C2 132.14(11) . 2_755
C8 Zr1 C2 103.80(11) . 2_755
C8 Zr1 C2 52.68(10) 2_755 2_755
C2 Zr1 C2 88.86(15) . 2_755
C17 N1 C10 107.7(3) . .
C17 N1 C2 125.7(3) . .
C10 N1 C2 126.4(3) . .
C8 C1 C2 107.3(3) . .
C8 C1 Zr1 77.76(19) . .
C2 C1 Zr1 78.07(19) . .
C8 C1 H1A 125.0 . .
C2 C1 H1A 125.0 . .
Zr1 C1 H1A 125.0 . .
C3 C2 N1 125.5(3) . .
C3 C2 C1 108.7(3) . .
N1 C2 C1 125.8(3) . .
C3 C2 Zr1 72.93(18) . .
N1 C2 Zr1 123.9(2) . .
C1 C2 Zr1 69.28(18) . .
C2 C3 C9 107.9(3) . .
C2 C3 Zr1 75.61(18) . .
C9 C3 Zr1 74.55(17) . .
C2 C3 H3A 125.5 . .
C9 C3 H3A 125.5 . .
Zr1 C3 H3A 125.5 . .
C5 C4 C9 118.8(3) . .
C5 C4 H4A 120.6 . .
C9 C4 H4A 120.6 . .
C4 C5 C6 121.0(4) . .
C4 C5 H5A 119.5 . .
C6 C5 H5A 119.5 . .
C7 C6 C5 122.4(3) . .
C7 C6 H6A 118.8 . .
C5 C6 H6A 118.8 . .
C6 C7 C8 118.7(3) . .
C6 C7 H7A 120.7 . .
C8 C7 H7A 120.7 . .
C7 C8 C1 133.2(3) . .
C7 C8 C9 119.1(3) . .
C1 C8 C9 107.7(3) . .
C7 C8 Zr1 121.4(2) . .
C1 C8 Zr1 69.71(18) . .
C9 C8 Zr1 73.76(17) . .
C4 C9 C3 132.6(3) . .
C4 C9 C8 120.0(3) . .
C3 C9 C8 107.3(3) . .
C4 C9 Zr1 120.4(2) . .
C3 C9 Zr1 72.95(17) . .
C8 C9 Zr1 73.97(17) . .
C11 C10 N1 110.0(3) . .
C11 C10 C18 126.7(3) . .
N1 C10 C18 123.3(3) . .
C10 C11 C12 106.7(3) . .
C10 C11 C19 127.7(3) . .
C12 C11 C19 125.7(3) . .
C13 C12 C17 119.5(3) . .
C13 C12 C11 132.0(3) . .
C17 C12 C11 108.5(3) . .
C14 C13 C12 119.4(3) . .
C14 C13 H13A 120.3 . .
C12 C13 H13A 120.3 . .
C13 C14 C15 120.5(3) . .
C13 C14 H14A 119.8 . .
C15 C14 H14A 119.8 . .
C16 C15 C14 121.9(3) . .
C16 C15 H15A 119.0 . .
C14 C15 H15A 119.0 . .
C15 C16 C17 116.7(3) . .
C15 C16 H16A 121.7 . .
C17 C16 H16A 121.7 . .
C16 C17 C12 122.1(3) . .
C16 C17 N1 130.7(3) . .
C12 C17 N1 107.2(3) . .
C10 C18 H18A 109.5 . .
C10 C18 H18B 109.5 . .
H18A C18 H18B 109.5 . .
C10 C18 H18C 109.5 . .
H18A C18 H18C 109.5 . .
H18B C18 H18C 109.5 . .
C11 C19 H20A 109.5 . .
C11 C19 H20B 109.5 . .
H20A C19 H20B 109.5 . .
C11 C19 H20C 109.5 . .
H20A C19 H20C 109.5 . .
H20B C19 H20C 109.5 . .

loop_
_geom_bond_atom_site_label_1
_geom_bond_atom_site_label_2
_geom_bond_distance
_geom_bond_site_symmetry_2
Zr1 Cl1 2.4116(9) 2_755
Zr1 Cl1 2.4116(9) .
Zr1 C1 2.476(3) .
Zr1 C1 2.476(3) 2_755
Zr1 C3 2.556(3) .
Zr1 C3 2.556(3) 2_755
Zr1 C9 2.577(3) 2_755
Zr1 C9 2.577(3) .
Zr1 C8 2.579(3) .
Zr1 C8 2.579(3) 2_755
Zr1 C2 2.590(3) .
Zr1 C2 2.590(3) 2_755
N1 C17 1.410(4) .
N1 C10 1.411(4) .
N1 C2 1.410(4) .
C1 C8 1.419(5) .
C1 C2 1.428(4) .
C1 H1A 1.0000 .
C2 C3 1.396(5) .
C3 C9 1.436(4) .
C3 H3A 1.0000 .
C4 C5 1.362(5) .
C4 C9 1.417(5) .
C4 H4A 0.9500 .
C5 C6 1.411(5) .
C5 H5A 0.9500 .
C6 C7 1.347(5) .
C6 H6A 0.9500 .
C7 C8 1.428(4) .
C7 H7A 0.9500 .
C8 C9 1.433(4) .
C10 C11 1.365(5) .
C10 C18 1.489(5) .
C11 C12 1.442(5) .
C11 C19 1.483(5) .
C12 C13 1.396(5) .
C12 C17 1.399(5) .
C13 C14 1.360(5) .
C13 H13A 0.9500 .
C14 C15 1.398(5) .
C14 H14A 0.9500 .
C15 C16 1.390(5) .
C15 H15A 0.9500 .
C16 C17 1.388(5) .
C16 H16A 0.9500 .
C18 H18A 0.9800 .
C18 H18B 0.9800 .
C18 H18C 0.9800 .
C19 H20A 0.9800 .
C19 H20B 0.9800 .
C19 H20C 0.9800 .

loop_
_geom_torsion_atom_site_label_1
_geom_torsion_atom_site_label_2
_geom_torsion_atom_site_label_3
_geom_torsion_atom_site_label_4
_geom_torsion
_geom_torsion_site_symmetry_1
Cl1 Zr1 C1 C8 -40.08(18) 2_755
Cl1 Zr1 C1 C8 76.2(2) .
C1 Zr1 C1 C8 -174.1(2) 2_755
C3 Zr1 C1 C8 76.5(2) .
C3 Zr1 C1 C8 -122.42(18) 2_755
C9 Zr1 C1 C8 -141.58(17) 2_755
C9 Zr1 C1 C8 36.11(17) .
C8 Zr1 C1 C8 -177.69(9) 2_755
C2 Zr1 C1 C8 110.9(3) .
C2 Zr1 C1 C8 -141.94(19) 2_755
Cl1 Zr1 C1 C2 -151.01(17) 2_755
Cl1 Zr1 C1 C2 -34.8(2) .
C1 Zr1 C1 C2 74.95(19) 2_755
C3 Zr1 C1 C2 -34.47(18) .
C3 Zr1 C1 C2 126.64(19) 2_755
C9 Zr1 C1 C2 107.5(2) 2_755
C9 Zr1 C1 C2 -74.8(2) .
C8 Zr1 C1 C2 -110.9(3) .
C8 Zr1 C1 C2 71.4(2) 2_755
C2 Zr1 C1 C2 107.1(2) 2_755
C17 N1 C2 C3 -28.9(5) .
C10 N1 C2 C3 145.4(3) .
C17 N1 C2 C1 151.3(3) .
C10 N1 C2 C1 -34.4(5) .
C17 N1 C2 Zr1 63.7(4) .
C10 N1 C2 Zr1 -122.1(3) .
C8 C1 C2 C3 -10.3(4) .
Zr1 C1 C2 C3 62.6(2) .
C8 C1 C2 N1 169.5(3) .
Zr1 C1 C2 N1 -117.6(3) .
C8 C1 C2 Zr1 -73.0(2) .
Cl1 Zr1 C2 C3 -77.8(2) 2_755
Cl1 Zr1 C2 C3 36.20(19) .
C1 Zr1 C2 C3 -118.4(3) .
C1 Zr1 C2 C3 141.4(2) 2_755
C3 Zr1 C2 C3 176.98(19) 2_755
C9 Zr1 C2 C3 139.25(18) 2_755
C9 Zr1 C2 C3 -38.28(18) .
C8 Zr1 C2 C3 -79.2(2) .
C8 Zr1 C2 C3 121.42(19) 2_755
C2 Zr1 C2 C3 172.4(2) 2_755
Cl1 Zr1 C2 N1 160.48(19) 2_755
Cl1 Zr1 C2 N1 -85.5(2) .
C1 Zr1 C2 N1 119.9(3) .
C1 Zr1 C2 N1 19.7(2) 2_755
C3 Zr1 C2 N1 -121.7(3) .
C3 Zr1 C2 N1 55.3(3) 2_755
C9 Zr1 C2 N1 17.6(3) 2_755
C9 Zr1 C2 N1 -160.0(3) .
C8 Zr1 C2 N1 159.1(3) .
C8 Zr1 C2 N1 -0.3(3) 2_755
C2 Zr1 C2 N1 50.7(2) 2_755
Cl1 Zr1 C2 C1 40.5(2) 2_755
Cl1 Zr1 C2 C1 154.57(18) .
C1 Zr1 C2 C1 -100.2(2) 2_755
C3 Zr1 C2 C1 118.4(3) .
C3 Zr1 C2 C1 -64.6(2) 2_755
C9 Zr1 C2 C1 -102.4(2) 2_755
C9 Zr1 C2 C1 80.1(2) .
C8 Zr1 C2 C1 39.17(19) .
C8 Zr1 C2 C1 -120.2(2) 2_755
C2 Zr1 C2 C1 -69.21(19) 2_755
N1 C2 C3 C9 -172.0(3) .
C1 C2 C3 C9 7.8(4) .
Zr1 C2 C3 C9 68.2(2) .
N1 C2 C3 Zr1 119.9(3) .
C1 C2 C3 Zr1 -60.3(2) .
Cl1 Zr1 C3 C2 125.47(17) 2_755
Cl1 Zr1 C3 C2 -144.42(19) .
C1 Zr1 C3 C2 35.80(18) .
C1 Zr1 C3 C2 -38.7(2) 2_755
C3 Zr1 C3 C2 -5.46(16) 2_755
C9 Zr1 C3 C2 -75.1(3) 2_755
C9 Zr1 C3 C2 113.6(3) .
C8 Zr1 C3 C2 76.4(2) .
C8 Zr1 C3 C2 -69.7(2) 2_755
C2 Zr1 C3 C2 -8.8(3) 2_755
Cl1 Zr1 C3 C9 11.9(2) 2_755
Cl1 Zr1 C3 C9 101.97(19) .
C1 Zr1 C3 C9 -77.8(2) .
C1 Zr1 C3 C9 -152.36(19) 2_755
C3 Zr1 C3 C9 -119.07(19) 2_755
C9 Zr1 C3 C9 171.3(3) 2_755
C8 Zr1 C3 C9 -37.24(18) .
C8 Zr1 C3 C9 176.74(18) 2_755
C2 Zr1 C3 C9 -113.6(3) .
C2 Zr1 C3 C9 -122.37(19) 2_755
C9 C4 C5 C6 -0.5(5) .
C4 C5 C6 C7 -1.1(6) .
C5 C6 C7 C8 1.6(5) .
C6 C7 C8 C1 -179.4(4) .
C6 C7 C8 C9 -0.5(5) .
C6 C7 C8 Zr1 -88.5(4) .
C2 C1 C8 C7 -172.3(3) .
Zr1 C1 C8 C7 114.5(4) .
C2 C1 C8 C9 8.7(4) .
Zr1 C1 C8 C9 -64.5(2) .
C2 C1 C8 Zr1 73.2(2) .
Cl1 Zr1 C8 C7 12.6(3) 2_755
Cl1 Zr1 C8 C7 104.9(3) .
C1 Zr1 C8 C7 -129.0(4) .
C1 Zr1 C8 C7 -122.4(3) 2_755
C3 Zr1 C8 C7 152.0(3) .
C3 Zr1 C8 C7 -60.4(3) 2_755
C9 Zr1 C8 C7 -56.9(4) 2_755
C9 Zr1 C8 C7 114.5(4) .
C8 Zr1 C8 C7 -124.9(3) 2_755
C2 Zr1 C8 C7 -168.4(3) .
C2 Zr1 C8 C7 -90.7(3) 2_755
Cl1 Zr1 C8 C1 141.68(18) 2_755
Cl1 Zr1 C8 C1 -126.09(17) .
C1 Zr1 C8 C1 6.6(3) 2_755
C3 Zr1 C8 C1 -78.9(2) .
C3 Zr1 C8 C1 68.6(2) 2_755
C9 Zr1 C8 C1 72.2(3) 2_755
C9 Zr1 C8 C1 -116.4(3) .
C8 Zr1 C8 C1 4.12(16) 2_755
C2 Zr1 C8 C1 -39.31(18) .
C2 Zr1 C8 C1 38.38(19) 2_755
Cl1 Zr1 C8 C9 -101.87(18) 2_755
Cl1 Zr1 C8 C9 -9.6(2) .
C1 Zr1 C8 C9 116.4(3) .
C1 Zr1 C8 C9 123.07(19) 2_755
C3 Zr1 C8 C9 37.50(18) .
C3 Zr1 C8 C9 -174.91(18) 2_755
C9 Zr1 C8 C9 -171.4(3) 2_755
C8 Zr1 C8 C9 120.57(19) 2_755
C2 Zr1 C8 C9 77.1(2) .
C2 Zr1 C8 C9 154.83(19) 2_755
C5 C4 C9 C3 -175.7(3) .
C5 C4 C9 C8 1.6(5) .
C5 C4 C9 Zr1 89.8(4) .
C2 C3 C9 C4 175.2(3) .
Zr1 C3 C9 C4 -116.0(4) .
C2 C3 C9 C8 -2.3(4) .
Zr1 C3 C9 C8 66.5(2) .
C2 C3 C9 Zr1 -68.9(2) .
C7 C8 C9 C4 -1.1(5) .
C1 C8 C9 C4 178.1(3) .
Zr1 C8 C9 C4 116.3(3) .
C7 C8 C9 C3 176.8(3) .
C1 C8 C9 C3 -4.0(4) .
Zr1 C8 C9 C3 -65.8(2) .
C7 C8 C9 Zr1 -117.4(3) .
C1 C8 C9 Zr1 61.8(2) .
Cl1 Zr1 C9 C4 -40.0(3) 2_755
Cl1 Zr1 C9 C4 55.8(3) .
C1 Zr1 C9 C4 -152.2(3) .
C1 Zr1 C9 C4 166.4(2) 2_755
C3 Zr1 C9 C4 129.9(4) .
C3 Zr1 C9 C4 -106.8(3) 2_755
C8 Zr1 C9 C4 -115.8(3) .
C8 Zr1 C9 C4 124.0(3) 2_755
C2 Zr1 C9 C4 166.9(3) .
C2 Zr1 C9 C4 -149.6(2) 2_755
Cl1 Zr1 C9 C3 -169.90(18) 2_755
Cl1 Zr1 C9 C3 -74.08(18) .
C1 Zr1 C9 C3 77.9(2) .
C1 Zr1 C9 C3 36.6(2) 2_755
C3 Zr1 C9 C3 123.4(3) 2_755
C8 Zr1 C9 C3 114.4(3) .
C8 Zr1 C9 C3 -5.8(3) 2_755
C2 Zr1 C9 C3 37.01(18) .
C2 Zr1 C9 C3 80.5(2) 2_755
Cl1 Zr1 C9 C8 75.74(18) 2_755
Cl1 Zr1 C9 C8 171.56(19) .
C1 Zr1 C9 C8 -36.42(18) .
C1 Zr1 C9 C8 -77.8(2) 2_755
C3 Zr1 C9 C8 -114.4(3) .
C3 Zr1 C9 C8 9.0(3) 2_755
C8 Zr1 C9 C8 -120.2(3) 2_755
C2 Zr1 C9 C8 -77.4(2) .
C2 Zr1 C9 C8 -33.8(2) 2_755
C17 N1 C10 C11 -0.5(4) .
C2 N1 C10 C11 -175.6(3) .
C17 N1 C10 C18 177.4(3) .
C2 N1 C10 C18 2.3(5) .
N1 C10 C11 C12 0.9(4) .
C18 C10 C11 C12 -177.0(3) .
N1 C10 C11 C19 -179.0(3) .
C18 C10 C11 C19 3.2(6) .
C10 C11 C12 C13 -179.4(4) .
C19 C11 C12 C13 0.4(6) .
C10 C11 C12 C17 -0.9(4) .
C19 C11 C12 C17 178.9(3) .
C17 C12 C13 C14 -0.5(5) .
C11 C12 C13 C14 177.8(3) .
C12 C13 C14 C15 -0.7(5) .
C13 C14 C15 C16 1.4(6) .
C14 C15 C16 C17 -0.7(5) .
C15 C16 C17 C12 -0.6(5) .
C15 C16 C17 N1 -178.2(3) .
C13 C12 C17 C16 1.2(5) .
C11 C12 C17 C16 -177.5(3) .
C13 C12 C17 N1 179.4(3) .
C11 C12 C17 N1 0.6(4) .
C10 N1 C17 C16 177.8(3) .
C2 N1 C17 C16 -7.1(6) .
C10 N1 C17 C12 -0.1(4) .
C2 N1 C17 C12 175.0(3) .
